data_7157941
loop_
_publ_author_name
'Goodwin, Rosemary J.'
'Blyth, Mitchell T.'
'Fung, Alfred K. K.'
'Smith, Leesa M.'
'Norcott, Philip L.'
'Tanovic, Sara'
'Coote, Michelle L.'
'White, Nicholas G.'

_publ_section_title
;
 Simple acyclic molecules containing a single charge-assisted O-H group
 can recognize anions in acetonitrile&#x2009;:&#x2009;water mixtures.
;
_journal_issue 12
_journal_name_full 'Organic &amp; biomolecular chemistry'
_journal_page_first 2794
_journal_page_last 2803
_journal_paper_doi 10.1039/d1ob00282a
_journal_volume 19
_journal_year 2021
_chemical_compound_source synthesized
_chemical_formula_moiety '2(C26 H22 N2 O2), 4(F6 P), 6(C2 H3 N)'
_chemical_formula_sum 'C64 H62 F24 N10 O4 P4'
_chemical_formula_weight 1615.12
_space_group_IT_number 2
_space_group_name_Hall '-P 1'
_space_group_name_H-M_alt 'P -1'
_symmetry_cell_setting triclinic
_symmetry_space_group_name_Hall '-P 1'
_symmetry_space_group_name_H-M 'P -1'
_atom_sites_solution_hydrogens difmap
_atom_sites_solution_primary other
_audit_update_record
;
2020-12-16 deposited with the CCDC.	2021-03-08 downloaded from the CCDC.
;
_cell_angle_alpha 65.052(4)
_cell_angle_beta 66.010(3)
_cell_angle_gamma 88.251(3)
_cell_formula_units_Z 2
_cell_length_a 14.8499(5)
_cell_length_b 16.5325(6)
_cell_length_c 18.0268(7)
_cell_measurement_reflns_used 30196
_cell_measurement_temperature 150
_cell_measurement_theta_max 72.4980
_cell_measurement_theta_min 2.9420
_cell_volume 3612.6(3)
_computing_cell_refinement 'CrysAlisPro, (Agilent, 2011)'
_computing_data_collection 'SuperNova, (Oxford Diffraction, 2010)'
_computing_data_reduction 'CrysAlisPro, (Agilent, 2011)'
_computing_publication_material 'CRYSTALS (Betteridge et al., 2003)'
_computing_structure_refinement 'CRYSTALS (Betteridge et al., 2003)'
_computing_structure_solution 'Superflip (Palatinus & Chapuis, 2007)'
_diffrn_ambient_temperature 150
_diffrn_measured_fraction_theta_full 0.998
_diffrn_measured_fraction_theta_max 0.989
_diffrn_measurement_device Area
_diffrn_measurement_device_type 'Oxford Diffraction SuperNova'
_diffrn_measurement_method \w
_diffrn_radiation_monochromator graphite
_diffrn_radiation_type 'Cu K\a'
_diffrn_radiation_wavelength 1.54184
_diffrn_reflns_av_R_equivalents 0.030
_diffrn_reflns_limit_h_max 18
_diffrn_reflns_limit_h_min -17
_diffrn_reflns_limit_k_max 20
_diffrn_reflns_limit_k_min -20
_diffrn_reflns_limit_l_max 21
_diffrn_reflns_limit_l_min -22
_diffrn_reflns_number 70361
_diffrn_reflns_theta_full 71.364
_diffrn_reflns_theta_max 72.821
_diffrn_reflns_theta_min 2.992
_diffrn_standards_number 0
_exptl_absorpt_coefficient_mu 2.005
_exptl_absorpt_correction_T_max 1.00
_exptl_absorpt_correction_T_min 0.93
_exptl_absorpt_correction_type multi-scan
_exptl_absorpt_process_details 'CrysAlisPro, (Agilent, 2011)'
_exptl_crystal_colour yellow
_exptl_crystal_density_diffrn 1.485
_exptl_crystal_density_method 'not measured'
_exptl_crystal_description block
_exptl_crystal_F_000 1648
_exptl_crystal_size_max 0.34
_exptl_crystal_size_mid 0.20
_exptl_crystal_size_min 0.15
_refine_diff_density_max 0.87
_refine_diff_density_min -0.67
_refine_ls_extinction_method None
_refine_ls_goodness_of_fit_ref 0.9718
_refine_ls_hydrogen_treatment mixed
_refine_ls_matrix_type full
_refine_ls_number_parameters 1003
_refine_ls_number_reflns 14207
_refine_ls_number_restraints 123
_refine_ls_R_factor_all 0.0689
_refine_ls_R_factor_gt 0.0646
_refine_ls_shift/su_max 0.0003669
_refine_ls_shift/su_mean 0.0000322
_refine_ls_structure_factor_coef Fsqd
_refine_ls_weighting_details
;
 Method, part 1, Chebychev polynomial, (Watkin, 1994, Prince, 1982) 
 [weight] = 1.0/[A~0~*T~0~(x)+A~1~*T~1~(x) ... +A~n-1~]*T~n-1~(x)] 
 where A~i~ are the Chebychev coefficients listed below and x= Fcalc/Fmax 
 Method = Robust Weighting (Prince, 1982) 
 W = [weight] * [1-(deltaF/6*sigmaF)^2^]^2^ 
 A~i~ are: 
 0.137E+04 0.232E+04 0.141E+04 571. 122. 
;
_refine_ls_weighting_scheme calc
_refine_ls_wR_factor_all 0.1874
_refine_ls_wR_factor_gt 0.1831
_refine_ls_wR_factor_ref 0.1874
_reflns_limit_h_max 18
_reflns_limit_h_min -16
_reflns_limit_k_max 20
_reflns_limit_k_min -18
_reflns_limit_l_max 22
_reflns_limit_l_min 0
_reflns_number_gt 12871
_reflns_number_total 14267
_reflns_threshold_expression I>2.0\s(I)
_oxford_diffrn_Wilson_B_factor 3.36
_oxford_diffrn_Wilson_scale 0.34
_oxford_refine_ls_r_factor_ref 0.0689
_oxford_refine_ls_scale 1.956(13)
_oxford_reflns_number_all 14207
_oxford_reflns_threshold_expression_ref I>-3.0\s(I)
_cod_data_source_file d1ob00282a2.cif
_cod_data_source_block 3PF6_acetonitrile
_cod_depositor_comments
;
The following automatic conversions were performed:

data item '_atom_sites_solution_primary' value 'Other' was changed to
'other' in accordance with the
/home/data/users/saulius/crontab/automatic-downloads/rss-feeds/RSC/lib/dictionaries/cif_core.dic
dictionary named 'cif_core.dic' version 2.4.2 last updated on
2011-04-26.

Automatic conversion script
Id: cif_fix_values 7556 2019-12-06 15:28:31Z antanas 

 Adding full bibliography for 7157935--7157948.cif.
;
_cod_original_cell_volume 3612.62(14)
_cod_original_sg_symbol_H-M 'P -1 '
_cod_database_code 7157941

loop_
_symmetry_equiv_pos_as_xyz
x,y,z
-x,-y,-z

loop_
_atom_site_label
_atom_site_type_symbol
_atom_site_fract_x
_atom_site_fract_y
_atom_site_fract_z
_atom_site_U_iso_or_equiv
_atom_site_occupancy
_atom_site_adp_type
_atom_site_refinement_flags_posn
_atom_site_refinement_flags_adp
_atom_site_refinement_flags_occupancy
_atom_site_disorder_assembly
_atom_site_disorder_group
_atom_site_attached_hydrogens
O1 O 0.28361(14) 0.58026(11) 0.45179(11) 0.0402 1.0000 Uani D . . . . .
C2 C 0.19966(17) 0.57724(14) 0.52129(14) 0.0316 1.0000 Uani . . . . . .
C3 C 0.1183(2) 0.51022(16) 0.56403(18) 0.0417 1.0000 Uani . . . . . .
C4 C 0.0316(2) 0.50333(18) 0.6385(2) 0.0497 1.0000 Uani . . . . . .
C5 C 0.0241(2) 0.56554(19) 0.67037(19) 0.0500 1.0000 Uani . . . . . .
C6 C 0.10394(17) 0.63750(17) 0.62777(16) 0.0381 1.0000 Uani . . . . . .
C7 C 0.19335(16) 0.64490(14) 0.55204(14) 0.0296 1.0000 Uani . . . . . .
C8 C 0.0967(2) 0.7031(2) 0.66034(18) 0.0483 1.0000 Uani . . . . . .
C9 C 0.1721(2) 0.7733(2) 0.61912(19) 0.0495 1.0000 Uani . . . . . .
C10 C 0.25788(19) 0.77861(17) 0.54544(17) 0.0413 1.0000 Uani . . . . . .
N11 N 0.26914(13) 0.71764(13) 0.51366(12) 0.0309 1.0000 Uani . . . . . .
C12 C 0.36774(16) 0.73013(16) 0.43818(14) 0.0325 1.0000 Uani . . . . . .
C13 C 0.36629(14) 0.76862(13) 0.34631(13) 0.0250 1.0000 Uani . . . . . .
C14 C 0.29829(15) 0.82404(14) 0.32760(15) 0.0309 1.0000 Uani . . . . . .
C15 C 0.30097(16) 0.86225(15) 0.24157(16) 0.0351 1.0000 Uani . . . . . .
C16 C 0.37194(18) 0.84605(16) 0.17357(16) 0.0367 1.0000 Uani . . . . . .
C17 C 0.44038(16) 0.79030(15) 0.19145(14) 0.0303 1.0000 Uani . . . . . .
C18 C 0.43861(14) 0.75171(13) 0.27681(13) 0.0242 1.0000 Uani . . . . . .
C19 C 0.51006(15) 0.68815(13) 0.29773(14) 0.0269 1.0000 Uani . . . . . .
N20 N 0.60770(12) 0.70932(11) 0.21702(11) 0.0255 1.0000 Uani . . . . . .
C21 C 0.62153(17) 0.65268(15) 0.17984(16) 0.0326 1.0000 Uani . . . . . .
C22 C 0.70834(18) 0.66360(16) 0.10409(16) 0.0367 1.0000 Uani . . . . . .
C23 C 0.78187(17) 0.73507(16) 0.06582(15) 0.0340 1.0000 Uani . . . . . .
C24 C 0.68093(15) 0.78315(13) 0.18172(13) 0.0244 1.0000 Uani . . . . . .
C25 C 0.77051(15) 0.79669(14) 0.10336(14) 0.0277 1.0000 Uani . . . . . .
C26 C 0.84745(16) 0.87029(15) 0.06406(15) 0.0321 1.0000 Uani . . . . . .
C27 C 0.83633(17) 0.92894(15) 0.10147(16) 0.0335 1.0000 Uani . . . . . .
C28 C 0.74944(16) 0.91571(14) 0.17886(15) 0.0310 1.0000 Uani . . . . . .
C29 C 0.67249(15) 0.84454(14) 0.22023(14) 0.0263 1.0000 Uani . . . . . .
O30 O 0.58994(11) 0.83091(11) 0.29642(11) 0.0334 1.0000 Uani D . . . . .
O51 O 0.07515(11) 0.31742(11) 0.81038(11) 0.0326 1.0000 Uani D . . . . .
C52 C 0.15741(15) 0.32986(14) 0.73402(14) 0.0271 1.0000 Uani . . . . . .
C53 C 0.23487(16) 0.40064(14) 0.69220(15) 0.0315 1.0000 Uani . . . . . .
C54 C 0.32077(17) 0.41336(16) 0.61440(16) 0.0355 1.0000 Uani . . . . . .
C55 C 0.33048(17) 0.35416(16) 0.57785(15) 0.0355 1.0000 Uani . . . . . .
C56 C 0.25350(16) 0.27998(15) 0.61882(14) 0.0307 1.0000 Uani . . . . . .
C57 C 0.16439(15) 0.26730(14) 0.69743(13) 0.0262 1.0000 Uani . . . . . .
C58 C 0.26497(19) 0.21563(17) 0.58437(16) 0.0382 1.0000 Uani . . . . . .
C59 C 0.1924(2) 0.14254(18) 0.62581(18) 0.0425 1.0000 Uani . . . . . .
C60 C 0.10548(19) 0.13327(16) 0.70070(17) 0.0365 1.0000 Uani . . . . . .
N61 N 0.09068(13) 0.19287(12) 0.73458(12) 0.0279 1.0000 Uani . . . . . .
C62 C -0.00917(15) 0.17592(13) 0.81222(14) 0.0278 1.0000 Uani . . . . . .
C63 C -0.07651(15) 0.24075(13) 0.78448(14) 0.0268 1.0000 Uani . . . . . .
C64 C -0.07402(17) 0.26956(15) 0.69927(15) 0.0318 1.0000 Uani . . . . . .
C65 C -0.13896(19) 0.32497(16) 0.67419(16) 0.0385 1.0000 Uani . . . . . .
C66 C -0.20707(18) 0.35216(16) 0.73424(17) 0.0395 1.0000 Uani . . . . . .
C67 C -0.21023(17) 0.32443(16) 0.81986(17) 0.0377 1.0000 Uani . . . . . .
C68 C -0.14555(15) 0.26879(14) 0.84568(14) 0.0294 1.0000 Uani . . . . . .
C69 C -0.14665(16) 0.24142(18) 0.93786(15) 0.0370 1.0000 Uani . . . . . .
N70 N -0.24379(14) 0.24181(13) 1.00785(12) 0.0317 1.0000 Uani . . . . . .
C71 C -0.2485(2) 0.31389(18) 1.02431(19) 0.0455 1.0000 Uani . . . . . .
C72 C -0.3301(3) 0.3204(2) 1.0932(2) 0.0605 1.0000 Uani . . . . . .
C73 C -0.4082(2) 0.2514(3) 1.1468(2) 0.0601 1.0000 Uani . . . . . .
C74 C -0.32335(17) 0.17061(15) 1.05766(15) 0.0332 1.0000 Uani . . . . . .
C75 C -0.40795(19) 0.1757(2) 1.13048(17) 0.0476 1.0000 Uani . . . . . .
C76 C -0.4895(2) 0.1039(3) 1.1856(2) 0.0768 1.0000 Uani . . . . . .
C77 C -0.4893(3) 0.0309(3) 1.1684(3) 0.0895 1.0000 Uani . . . . . .
C78 C -0.4080(3) 0.0270(2) 1.0968(3) 0.0702 1.0000 Uani . . . . . .
C79 C -0.3259(2) 0.09394(16) 1.04181(18) 0.0446 1.0000 Uani . . . . . .
O80 O -0.24670(19) 0.08839(12) 0.97262(14) 0.0550 1.0000 Uani D . . . . .
P101 P 0.26978(5) 1.04507(5) 0.43481(5) 0.0452 1.0000 Uani . . . . . .
F102 F 0.34054(16) 1.11932(15) 0.4283(2) 0.0908 1.0000 Uani . . . . . .
F103 F 0.17828(14) 1.09513(14) 0.46586(14) 0.0647 1.0000 Uani . . . . . .
F104 F 0.24911(16) 0.98615(13) 0.53792(12) 0.0659 1.0000 Uani . . . . . .
F105 F 0.36005(14) 0.99324(15) 0.40561(13) 0.0730 1.0000 Uani . . . . . .
F106 F 0.2854(2) 1.1017(2) 0.33443(14) 0.1088 1.0000 Uani . . . . . .
F107 F 0.19444(18) 0.96805(18) 0.4473(2) 0.0893 1.0000 Uani . . . . . .
P111 P 0.41658(5) 0.62347(4) 0.67536(4) 0.0359 1.0000 Uani . . . . . .
F112 F 0.3365(2) 0.59079(15) 0.6529(2) 0.0943 1.0000 Uani . . . . . .
F113 F 0.47263(17) 0.69861(13) 0.57343(12) 0.0721 1.0000 Uani . . . . . .
F114 F 0.48294(17) 0.55222(14) 0.65306(14) 0.0812 1.0000 Uani . . . . . .
F115 F 0.36055(18) 0.54844(13) 0.77765(13) 0.0778 1.0000 Uani . . . . . .
F116 F 0.34985(16) 0.69278(12) 0.69949(15) 0.0755 1.0000 Uani . . . . . .
F117 F 0.4953(2) 0.65737(18) 0.6980(2) 0.1016 1.0000 Uani . . . . . .
P121 P -0.20744(5) 0.59168(5) 0.89243(5) 0.0486 1.0000 Uani . . . . . .
F122 F -0.16795(19) 0.66645(17) 0.91084(17) 0.0887 1.0000 Uani . . . . . .
F123 F -0.2605(2) 0.52866(17) 0.99930(16) 0.0955 1.0000 Uani . . . . . .
F124 F -0.11191(17) 0.5446(2) 0.88773(17) 0.0917 1.0000 Uani . . . . . .
F125 F -0.15145(16) 0.65653(16) 0.78700(14) 0.0780 1.0000 Uani . . . . . .
F126 F -0.30417(14) 0.63583(16) 0.8969(2) 0.0993 1.0000 Uani . . . . . .
F127 F -0.2485(2) 0.51761(16) 0.8748(2) 0.0873 1.0000 Uani . . . . . .
P131 P 0.09143(5) 0.85041(4) 0.83832(4) 0.0393 1.0000 Uani D U . . . .
F134 F 0.0601(4) 0.7961(4) 0.7963(4) 0.0777 0.6000 Uani D U . . 1 .
F137 F 0.03740(15) 0.76813(14) 0.93695(11) 0.0677 1.0000 Uani D U . . . .
F133 F -0.0097(5) 0.8883(6) 0.8548(5) 0.1121 0.6000 Uani D U . . 1 .
F132 F 0.1448(2) 0.93186(14) 0.73961(13) 0.0883 1.0000 Uani D U . . . .
F135 F 0.1886(4) 0.8069(5) 0.8250(5) 0.0963 0.6000 Uani D U . . 1 .
F136 F 0.1196(6) 0.8990(5) 0.8856(5) 0.1142 0.6000 Uani D U . . 1 .
N201 N 0.0781(4) 0.9479(5) 0.3120(6) 0.1783 1.0000 Uani . . . . . .
C202 C 0.0598(3) 1.0051(4) 0.3312(4) 0.1032 1.0000 Uani . . . . . .
C203 C 0.0360(3) 1.0769(4) 0.3545(4) 0.0920 1.0000 Uani . . . . . .
N211 N 0.59050(18) 0.95214(17) 0.36092(18) 0.0513 1.0000 Uani . . . . . .
C212 C 0.59182(19) 1.01603(18) 0.36934(18) 0.0409 1.0000 Uani . . . . . .
C213 C 0.5925(2) 1.09853(19) 0.3798(2) 0.0532 1.0000 Uani . . . . . .
N221 N 0.2670(3) 0.44571(19) 0.3990(2) 0.0750 1.0000 Uani . . . . . .
C222 C 0.2618(3) 0.3900(2) 0.3784(2) 0.0636 1.0000 Uani . . . . . .
C223 C 0.2618(4) 0.3202(3) 0.3496(3) 0.0876 1.0000 Uani . . . . . .
N224 N 0.08219(18) 0.44480(17) 0.86712(17) 0.0513 1.0000 Uani . . . . . .
C225 C 0.09425(18) 0.50645(17) 0.87644(17) 0.0397 1.0000 Uani . . . . . .
C226 C 0.1090(2) 0.5853(2) 0.8887(2) 0.0561 1.0000 Uani . . . . . .
N241 N 0.4749(3) 0.6767(4) 0.0540(4) 0.1138 1.0000 Uani . . . . . .
C242 C 0.4764(3) 0.6012(4) 0.0779(3) 0.0782 1.0000 Uani . . . . . .
C243 C 0.4791(4) 0.5068(4) 0.1106(4) 0.1146 1.0000 Uani . . . . . .
N251 N 0.2889(5) 1.0535(2) 0.0596(3) 0.1208 1.0000 Uani . . . . . .
C252 C 0.2909(4) 1.0990(2) 0.0905(3) 0.0831 1.0000 Uani . . . . . .
C253 C 0.2902(4) 1.1583(3) 0.1315(3) 0.0923 1.0000 Uani . . . . . .
H31 H 0.1231 0.4689 0.5418 0.0528 1.0000 Uiso R . . . . .
H41 H -0.0196 0.4532 0.6691 0.0624 1.0000 Uiso R . . . . .
H51 H -0.0334 0.5642 0.7186 0.0625 1.0000 Uiso R . . . . .
H81 H 0.0405 0.6980 0.7129 0.0581 1.0000 Uiso R . . . . .
H91 H 0.1672 0.8174 0.6402 0.0603 1.0000 Uiso R . . . . .
H101 H 0.3119 0.8275 0.5159 0.0510 1.0000 Uiso R . . . . .
H122 H 0.4141 0.7720 0.4364 0.0395 1.0000 Uiso R . . . . .
H121 H 0.3894 0.6714 0.4529 0.0405 1.0000 Uiso R . . . . .
H141 H 0.2523 0.8357 0.3727 0.0380 1.0000 Uiso R . . . . .
H151 H 0.2557 0.8989 0.2282 0.0425 1.0000 Uiso R . . . . .
H161 H 0.3746 0.8722 0.1156 0.0453 1.0000 Uiso R . . . . .
H171 H 0.4890 0.7775 0.1441 0.0386 1.0000 Uiso R . . . . .
H191 H 0.5223 0.6909 0.3465 0.0336 1.0000 Uiso R . . . . .
H192 H 0.4770 0.6265 0.3194 0.0332 1.0000 Uiso R . . . . .
H211 H 0.5692 0.6024 0.2082 0.0406 1.0000 Uiso R . . . . .
H221 H 0.7146 0.6211 0.0812 0.0467 1.0000 Uiso R . . . . .
H231 H 0.8407 0.7430 0.0157 0.0422 1.0000 Uiso R . . . . .
H261 H 0.9047 0.8772 0.0149 0.0412 1.0000 Uiso R . . . . .
H271 H 0.8862 0.9793 0.0750 0.0422 1.0000 Uiso R . . . . .
H281 H 0.7390 0.9521 0.2061 0.0387 1.0000 Uiso R . . . . .
H531 H 0.2308 0.4406 0.7178 0.0388 1.0000 Uiso R . . . . .
H541 H 0.3721 0.4644 0.5867 0.0436 1.0000 Uiso R . . . . .
H551 H 0.3894 0.3600 0.5253 0.0446 1.0000 Uiso R . . . . .
H581 H 0.3239 0.2229 0.5334 0.0465 1.0000 Uiso R . . . . .
H591 H 0.2013 0.0995 0.6046 0.0520 1.0000 Uiso R . . . . .
H601 H 0.0560 0.0826 0.7290 0.0449 1.0000 Uiso R . . . . .
H621 H -0.0444 0.1169 0.8345 0.0340 1.0000 Uiso R . . . . .
H622 H 0.0000 0.1810 0.8603 0.0339 1.0000 Uiso R . . . . .
H641 H -0.0275 0.2490 0.6613 0.0399 1.0000 Uiso R . . . . .
H651 H -0.1384 0.3414 0.6177 0.0471 1.0000 Uiso R . . . . .
H661 H -0.2521 0.3884 0.7196 0.0497 1.0000 Uiso R . . . . .
H671 H -0.2579 0.3449 0.8625 0.0457 1.0000 Uiso R . . . . .
H691 H -0.1320 0.1786 0.9601 0.0466 1.0000 Uiso R . . . . .
H692 H -0.0964 0.2830 0.9313 0.0470 1.0000 Uiso R . . . . .
H711 H -0.1936 0.3577 0.9904 0.0550 1.0000 Uiso R . . . . .
H721 H -0.3313 0.3720 1.1030 0.0723 1.0000 Uiso R . . . . .
H731 H -0.4643 0.2529 1.1954 0.0712 1.0000 Uiso R . . . . .
H761 H -0.5416 0.1072 1.2326 0.0940 1.0000 Uiso R . . . . .
H771 H -0.5427 -0.0165 1.2033 0.1051 1.0000 Uiso R . . . . .
H781 H -0.4107 -0.0250 1.0859 0.0823 1.0000 Uiso R . . . . .
H2031 H 0.0482 1.0650 0.4066 0.1356 1.0000 Uiso R . . . . .
H2033 H 0.0761 1.1335 0.3017 0.1363 1.0000 Uiso R . . . . .
H2032 H -0.0342 1.0790 0.3697 0.1356 1.0000 Uiso R . . . . .
H2133 H 0.6072 1.0865 0.4314 0.0821 1.0000 Uiso R . . . . .
H2132 H 0.6419 1.1463 0.3258 0.0816 1.0000 Uiso R . . . . .
H2131 H 0.5293 1.1180 0.3905 0.0828 1.0000 Uiso R . . . . .
H2262 H 0.1260 0.5744 0.9369 0.0857 1.0000 Uiso R . . . . .
H2261 H 0.0500 0.6124 0.8995 0.0868 1.0000 Uiso R . . . . .
H2263 H 0.1590 0.6313 0.8337 0.0863 1.0000 Uiso R . . . . .
H2431 H 0.4308 0.4752 0.1029 0.1605 1.0000 Uiso R . . . . .
H2433 H 0.5465 0.4998 0.0755 0.1607 1.0000 Uiso R . . . . .
H2432 H 0.4661 0.4824 0.1737 0.1602 1.0000 Uiso R . . . . .
H2531 H 0.3520 1.2025 0.0955 0.1401 1.0000 Uiso R . . . . .
H2533 H 0.2798 1.1243 0.1942 0.1394 1.0000 Uiso R . . . . .
H2532 H 0.2353 1.1917 0.1337 0.1400 1.0000 Uiso R . . . . .
H301 H 0.598(2) 0.8740(17) 0.307(2) 0.0510 1.0000 Uiso D . . . . .
H11 H 0.278(3) 0.5390(19) 0.441(2) 0.0623 1.0000 Uiso D . . . . .
H511 H 0.075(2) 0.3556(18) 0.828(2) 0.0512 1.0000 Uiso D . . . . .
H801 H -0.265(3) 0.044(2) 0.971(3) 0.0831 1.0000 Uiso D . . . . .
H2231 H 0.1956 0.2883 0.3779 0.1041 1.0000 Uiso R . . . . .
H2232 H 0.2853 0.3477 0.2855 0.1041 1.0000 Uiso R . . . . .
H2233 H 0.3042 0.2792 0.3663 0.1041 1.0000 Uiso R . . . . .
F146 F 0.1669(8) 0.8867(6) 0.8628(8) 0.1120 0.4000 Uani D U . . 2 .
F145 F 0.1676(7) 0.7922(5) 0.8101(7) 0.1179 0.4000 Uani D U . . 2 .
F144 F 0.0191(8) 0.8168(8) 0.8113(7) 0.1649 0.4000 Uani D U . . 2 .
F143 F 0.0225(7) 0.9182(7) 0.8609(7) 0.1293 0.4000 Uani D U . . 2 .

loop_
_atom_site_aniso_label
_atom_site_aniso_U_11
_atom_site_aniso_U_22
_atom_site_aniso_U_33
_atom_site_aniso_U_23
_atom_site_aniso_U_13
_atom_site_aniso_U_12
O1 0.0546(10) 0.0277(8) 0.0306(8) -0.0138(7) -0.0107(7) 0.0076(7)
C2 0.0406(11) 0.0252(10) 0.0263(10) -0.0077(8) -0.0160(9) 0.0070(8)
C3 0.0544(15) 0.0264(11) 0.0437(13) -0.0122(10) -0.0242(12) 0.0028(10)
C4 0.0419(13) 0.0370(13) 0.0559(16) -0.0128(12) -0.0156(12) -0.0082(10)
C5 0.0351(12) 0.0471(15) 0.0446(14) -0.0158(12) -0.0004(11) -0.0073(11)
C6 0.0310(11) 0.0392(12) 0.0325(11) -0.0147(10) -0.0043(9) -0.0002(9)
C7 0.0294(10) 0.0295(10) 0.0247(9) -0.0096(8) -0.0094(8) 0.0012(8)
C8 0.0403(13) 0.0525(15) 0.0390(13) -0.0266(12) 0.0016(10) -0.0010(11)
C9 0.0460(14) 0.0516(15) 0.0449(14) -0.0320(12) -0.0028(11) -0.0018(12)
C10 0.0407(12) 0.0414(13) 0.0365(12) -0.0217(10) -0.0066(10) -0.0043(10)
N11 0.0284(9) 0.0348(9) 0.0247(8) -0.0136(7) -0.0066(7) 0.0003(7)
C12 0.0250(10) 0.0422(12) 0.0257(10) -0.0148(9) -0.0070(8) 0.0019(8)
C13 0.0228(9) 0.0227(9) 0.0255(9) -0.0095(7) -0.0081(7) -0.0002(7)
C14 0.0244(9) 0.0268(10) 0.0347(11) -0.0124(8) -0.0079(8) 0.0028(8)
C15 0.0289(10) 0.0285(10) 0.0398(12) -0.0074(9) -0.0159(9) 0.0053(8)
C16 0.0396(12) 0.0360(11) 0.0311(11) -0.0078(9) -0.0197(9) 0.0050(9)
C17 0.0310(10) 0.0329(10) 0.0259(10) -0.0132(8) -0.0111(8) 0.0038(8)
C18 0.0248(9) 0.0212(8) 0.0255(9) -0.0100(7) -0.0102(8) 0.0015(7)
C19 0.0250(9) 0.0255(9) 0.0264(9) -0.0110(8) -0.0085(8) 0.0044(7)
N20 0.0258(8) 0.0242(8) 0.0271(8) -0.0133(7) -0.0102(7) 0.0069(6)
C21 0.0351(11) 0.0291(10) 0.0384(11) -0.0203(9) -0.0149(9) 0.0064(8)
C22 0.0414(12) 0.0373(12) 0.0399(12) -0.0274(10) -0.0153(10) 0.0125(9)
C23 0.0339(11) 0.0389(11) 0.0308(10) -0.0197(9) -0.0116(9) 0.0117(9)
C24 0.0260(9) 0.0251(9) 0.0254(9) -0.0136(8) -0.0120(8) 0.0083(7)
C25 0.0276(10) 0.0289(10) 0.0261(9) -0.0121(8) -0.0115(8) 0.0088(8)
C26 0.0276(10) 0.0354(11) 0.0287(10) -0.0136(9) -0.0089(8) 0.0052(8)
C27 0.0310(10) 0.0284(10) 0.0370(11) -0.0112(9) -0.0145(9) 0.0013(8)
C28 0.0327(10) 0.0300(10) 0.0360(11) -0.0184(9) -0.0162(9) 0.0063(8)
C29 0.0268(9) 0.0273(9) 0.0298(10) -0.0160(8) -0.0137(8) 0.0099(8)
O30 0.0286(7) 0.0394(8) 0.0378(8) -0.0275(7) -0.0089(6) 0.0052(6)
O51 0.0281(7) 0.0372(8) 0.0366(8) -0.0251(7) -0.0085(6) 0.0040(6)
C52 0.0266(9) 0.0295(10) 0.0289(10) -0.0148(8) -0.0140(8) 0.0084(8)
C53 0.0328(10) 0.0284(10) 0.0351(11) -0.0132(9) -0.0174(9) 0.0063(8)
C54 0.0314(11) 0.0336(11) 0.0343(11) -0.0079(9) -0.0150(9) 0.0023(9)
C55 0.0320(11) 0.0399(12) 0.0272(10) -0.0100(9) -0.0117(9) 0.0075(9)
C56 0.0326(10) 0.0351(11) 0.0248(9) -0.0134(8) -0.0132(8) 0.0109(8)
C57 0.0277(9) 0.0274(9) 0.0261(9) -0.0124(8) -0.0140(8) 0.0083(8)
C58 0.0415(12) 0.0463(13) 0.0327(11) -0.0231(10) -0.0165(10) 0.0162(10)
C59 0.0537(14) 0.0463(13) 0.0439(13) -0.0334(12) -0.0230(12) 0.0188(11)
C60 0.0434(12) 0.0347(11) 0.0413(12) -0.0227(10) -0.0216(10) 0.0095(9)
N61 0.0316(9) 0.0274(8) 0.0291(8) -0.0147(7) -0.0152(7) 0.0075(7)
C62 0.0297(10) 0.0251(9) 0.0276(9) -0.0106(8) -0.0128(8) 0.0036(8)
C63 0.0253(9) 0.0256(9) 0.0295(10) -0.0105(8) -0.0135(8) 0.0000(7)
C64 0.0351(11) 0.0313(10) 0.0315(10) -0.0134(9) -0.0173(9) 0.0027(8)
C65 0.0440(12) 0.0352(11) 0.0355(11) -0.0069(9) -0.0254(10) 0.0003(10)
C66 0.0351(11) 0.0317(11) 0.0469(13) -0.0062(10) -0.0251(10) 0.0048(9)
C67 0.0284(10) 0.0393(12) 0.0406(12) -0.0148(10) -0.0140(9) 0.0072(9)
C68 0.0246(9) 0.0300(10) 0.0296(10) -0.0103(8) -0.0110(8) 0.0006(7)
C69 0.0264(10) 0.0529(14) 0.0297(11) -0.0190(10) -0.0097(9) 0.0067(9)
N70 0.0297(9) 0.0309(9) 0.0294(9) -0.0135(7) -0.0080(7) 0.0000(7)
C71 0.0494(14) 0.0369(12) 0.0492(14) -0.0229(11) -0.0163(12) -0.0008(10)
C72 0.072(2) 0.0653(19) 0.0657(19) -0.0475(17) -0.0317(17) 0.0278(16)
C73 0.0480(16) 0.087(2) 0.0442(15) -0.0379(16) -0.0113(13) 0.0227(16)
C74 0.0332(11) 0.0318(11) 0.0280(10) -0.0079(9) -0.0126(9) -0.0010(8)
C75 0.0340(12) 0.0600(16) 0.0296(11) -0.0097(11) -0.0069(10) 0.0010(11)
C76 0.0383(15) 0.099(3) 0.0427(16) 0.0018(17) -0.0054(13) -0.0184(17)
C77 0.069(2) 0.077(3) 0.068(2) 0.021(2) -0.033(2) -0.044(2)
C78 0.095(3) 0.0337(14) 0.074(2) 0.0048(14) -0.058(2) -0.0192(15)
C79 0.0655(17) 0.0268(11) 0.0437(13) -0.0054(10) -0.0360(13) 0.0001(10)
O80 0.0984(17) 0.0302(9) 0.0492(11) -0.0213(8) -0.0406(11) 0.0201(10)
P101 0.0434(3) 0.0593(4) 0.0408(3) -0.0295(3) -0.0189(3) 0.0202(3)
F102 0.0622(12) 0.0602(12) 0.132(2) -0.0234(13) -0.0456(14) -0.0018(10)
F103 0.0572(10) 0.0756(12) 0.0785(13) -0.0518(11) -0.0284(9) 0.0308(9)
F104 0.0845(13) 0.0634(11) 0.0468(9) -0.0256(9) -0.0250(9) 0.0146(10)
F105 0.0563(11) 0.0858(14) 0.0566(11) -0.0279(10) -0.0120(9) 0.0369(10)
F106 0.121(2) 0.149(2) 0.0447(11) -0.0375(14) -0.0362(13) 0.0817(19)
F107 0.0847(15) 0.1075(18) 0.144(2) -0.0961(19) -0.0721(16) 0.0414(14)
P111 0.0376(3) 0.0318(3) 0.0325(3) -0.0160(2) -0.0080(2) 0.0018(2)
F112 0.1130(19) 0.0605(12) 0.135(2) -0.0350(14) -0.0846(18) -0.0010(12)
F113 0.0845(14) 0.0564(11) 0.0392(9) -0.0102(8) -0.0049(9) -0.0016(10)
F114 0.0804(14) 0.0608(11) 0.0658(12) -0.0269(10) -0.0016(10) 0.0311(10)
F115 0.0936(15) 0.0453(10) 0.0443(10) -0.0070(8) 0.0019(10) 0.0116(9)
F116 0.0768(13) 0.0400(9) 0.0749(13) -0.0266(9) -0.0009(10) 0.0129(9)
F117 0.114(2) 0.0926(17) 0.118(2) -0.0339(16) -0.0796(18) -0.0071(15)
P121 0.0364(3) 0.0562(4) 0.0545(4) -0.0373(4) -0.0078(3) 0.0087(3)
F122 0.0909(16) 0.0876(15) 0.0837(15) -0.0519(13) -0.0179(12) -0.0192(12)
F123 0.1093(19) 0.0776(15) 0.0620(13) -0.0370(12) 0.0043(12) -0.0098(13)
F124 0.0721(14) 0.140(2) 0.0847(15) -0.0622(16) -0.0442(12) 0.0571(15)
F125 0.0682(12) 0.0902(15) 0.0593(12) -0.0291(11) -0.0176(10) 0.0131(11)
F126 0.0416(10) 0.0706(13) 0.169(3) -0.0672(16) -0.0176(13) 0.0182(9)
F127 0.1060(17) 0.0738(14) 0.138(2) -0.0764(16) -0.0748(17) 0.0345(13)
P131 0.0437(3) 0.0380(3) 0.0300(3) -0.0180(3) -0.0070(2) 0.0004(3)
F134 0.118(3) 0.082(2) 0.0540(19) -0.045(2) -0.040(2) 0.006(2)
F137 0.0661(11) 0.0708(11) 0.0357(8) -0.0072(8) -0.0105(8) -0.0099(9)
F133 0.105(3) 0.185(6) 0.052(2) -0.062(3) -0.036(2) 0.099(4)
F132 0.1104(18) 0.0556(11) 0.0461(10) -0.0014(8) -0.0073(11) -0.0048(11)
F135 0.0419(17) 0.133(5) 0.074(3) -0.023(3) -0.0145(18) 0.029(2)
F136 0.229(7) 0.047(3) 0.107(4) -0.038(2) -0.104(5) -0.003(4)
N201 0.107(3) 0.232(6) 0.392(10) -0.265(8) -0.160(5) 0.110(4)
C202 0.066(2) 0.141(4) 0.188(6) -0.122(5) -0.084(3) 0.051(3)
C203 0.071(2) 0.130(4) 0.130(4) -0.092(4) -0.060(3) 0.048(3)
N211 0.0517(13) 0.0577(14) 0.0659(15) -0.0472(13) -0.0251(12) 0.0160(11)
C212 0.0385(12) 0.0476(14) 0.0431(13) -0.0282(11) -0.0155(10) 0.0092(10)
C213 0.0570(16) 0.0439(14) 0.0685(19) -0.0350(14) -0.0260(14) 0.0094(12)
N221 0.136(3) 0.0511(15) 0.0736(19) -0.0390(15) -0.068(2) 0.0440(17)
C222 0.102(3) 0.0505(17) 0.0603(18) -0.0288(15) -0.0518(19) 0.0287(17)
C223 0.146(4) 0.063(2) 0.092(3) -0.049(2) -0.072(3) 0.028(2)
N224 0.0536(13) 0.0502(13) 0.0605(14) -0.0391(12) -0.0194(11) 0.0115(10)
C225 0.0381(12) 0.0398(12) 0.0426(13) -0.0247(11) -0.0123(10) 0.0069(9)
C226 0.0633(18) 0.0440(15) 0.0631(18) -0.0336(14) -0.0186(15) 0.0001(13)
N241 0.095(3) 0.159(5) 0.121(4) -0.099(4) -0.040(3) 0.040(3)
C242 0.0494(18) 0.120(4) 0.079(3) -0.057(3) -0.0276(18) 0.018(2)
C243 0.075(3) 0.121(4) 0.117(4) -0.013(3) -0.055(3) -0.008(3)
N251 0.269(6) 0.0550(18) 0.143(4) -0.062(2) -0.169(4) 0.075(3)
C252 0.170(4) 0.0431(16) 0.082(2) -0.0309(17) -0.094(3) 0.040(2)
C253 0.169(5) 0.056(2) 0.081(3) -0.039(2) -0.071(3) 0.019(2)
F146 0.159(8) 0.041(4) 0.155(10) -0.006(4) -0.123(8) -0.017(4)
F145 0.136(7) 0.033(3) 0.096(6) -0.025(3) 0.025(5) 0.022(4)
F144 0.183(9) 0.145(9) 0.133(10) 0.013(6) -0.109(9) -0.095(6)
F143 0.143(7) 0.134(7) 0.045(4) -0.020(4) -0.007(5) 0.104(7)

loop_
_atom_type_symbol
_atom_type_scat_dispersion_real
_atom_type_scat_dispersion_imag
_atom_type_scat_Cromer_Mann_a1
_atom_type_scat_Cromer_Mann_b1
_atom_type_scat_Cromer_Mann_a2
_atom_type_scat_Cromer_Mann_b2
_atom_type_scat_Cromer_Mann_a3
_atom_type_scat_Cromer_Mann_b3
_atom_type_scat_Cromer_Mann_a4
_atom_type_scat_Cromer_Mann_b4
_atom_type_scat_Cromer_Mann_c
_atom_type_scat_source
C 0.0181 0.0091 2.3100 20.8439 1.0200 10.2075 1.5886 0.5687 0.8650 51.6512 0.2156 'International Tables Vol C 4.2.6.8 and 6.1.1.4'
H 0.0000 0.0000 0.4930 10.5109 0.3229 26.1257 0.1402 3.1424 0.0408 57.7998 0.0030 'International Tables Vol C 4.2.6.8 and 6.1.1.4'
N 0.0311 0.0180 12.2126 0.0057 3.1322 9.8933 2.0125 28.9975 1.1663 0.5826 -11.5290 'International Tables Vol C 4.2.6.8 and 6.1.1.4'
O 0.0492 0.0322 3.0485 13.2771 2.2868 5.7011 1.5463 0.3239 0.8670 32.9089 0.2508 'International Tables Vol C 4.2.6.8 and 6.1.1.4'
F 0.0727 0.0534 3.5392 10.2825 2.6412 4.2944 1.5170 0.2615 1.0243 26.1476 0.2776 'International Tables Vol C 4.2.6.8 and 6.1.1.4'
P 0.2955 0.4335 6.4345 1.9067 4.1791 27.1570 1.7800 0.5260 1.4908 68.1645 1.1149 'International Tables Vol C 4.2.6.8 and 6.1.1.4'

loop_
_geom_angle_atom_site_label_1
_geom_angle_site_symmetry_1
_geom_angle_atom_site_label_2
_geom_angle_site_symmetry_2
_geom_angle_atom_site_label_3
_geom_angle_site_symmetry_3
_geom_angle
_geom_angle_publ_flag
C2 . O1 . H11 . 111(3) no
O1 . C2 . C3 . 121.5(2) yes
O1 . C2 . C7 . 120.12(19) yes
C3 . C2 . C7 . 118.4(2) yes
C2 . C3 . C4 . 122.8(2) yes
C2 . C3 . H31 . 116.9 no
C4 . C3 . H31 . 120.3 no
C3 . C4 . C5 . 120.1(2) yes
C3 . C4 . H41 . 119.7 no
C5 . C4 . H41 . 120.0 no
C4 . C5 . C6 . 119.8(2) yes
C4 . C5 . H51 . 122.5 no
C6 . C5 . H51 . 117.7 no
C5 . C6 . C7 . 120.6(2) yes
C5 . C6 . C8 . 120.2(2) yes
C7 . C6 . C8 . 119.2(2) yes
C2 . C7 . C6 . 118.20(19) yes
C2 . C7 . N11 . 124.46(19) yes
C6 . C7 . N11 . 117.34(19) yes
C6 . C8 . C9 . 120.8(2) yes
C6 . C8 . H81 . 121.5 no
C9 . C8 . H81 . 117.7 no
C8 . C9 . C10 . 118.5(2) yes
C8 . C9 . H91 . 121.0 no
C10 . C9 . H91 . 120.4 no
C9 . C10 . N11 . 122.9(2) yes
C9 . C10 . H101 . 119.5 no
N11 . C10 . H101 . 117.7 no
C7 . N11 . C10 . 121.26(19) yes
C7 . N11 . C12 . 122.63(18) yes
C10 . N11 . C12 . 116.07(19) yes
N11 . C12 . C13 . 113.61(17) yes
N11 . C12 . H122 . 107.3 no
C13 . C12 . H122 . 108.4 no
N11 . C12 . H121 . 107.2 no
C13 . C12 . H121 . 110.9 no
H122 . C12 . H121 . 109.2 no
C12 . C13 . C14 . 121.41(19) yes
C12 . C13 . C18 . 119.27(18) yes
C14 . C13 . C18 . 119.25(19) yes
C13 . C14 . C15 . 120.7(2) yes
C13 . C14 . H141 . 118.9 no
C15 . C14 . H141 . 120.5 no
C14 . C15 . C16 . 120.1(2) yes
C14 . C15 . H151 . 121.6 no
C16 . C15 . H151 . 118.3 no
C15 . C16 . C17 . 119.9(2) yes
C15 . C16 . H161 . 120.4 no
C17 . C16 . H161 . 119.7 no
C16 . C17 . C18 . 120.7(2) yes
C16 . C17 . H171 . 119.8 no
C18 . C17 . H171 . 119.4 no
C13 . C18 . C17 . 119.41(18) yes
C13 . C18 . C19 . 119.55(17) yes
C17 . C18 . C19 . 120.98(18) yes
C18 . C19 . N20 . 112.96(16) yes
C18 . C19 . H191 . 109.5 no
N20 . C19 . H191 . 109.1 no
C18 . C19 . H192 . 107.0 no
N20 . C19 . H192 . 109.2 no
H191 . C19 . H192 . 108.9 no
C19 . N20 . C21 . 115.80(17) yes
C19 . N20 . C24 . 123.05(16) yes
C21 . N20 . C24 . 121.15(18) yes
N20 . C21 . C22 . 122.6(2) yes
N20 . C21 . H211 . 117.2 no
C22 . C21 . H211 . 120.2 no
C21 . C22 . C23 . 119.0(2) yes
C21 . C22 . H221 . 119.1 no
C23 . C22 . H221 . 121.9 no
C22 . C23 . C25 . 120.3(2) yes
C22 . C23 . H231 . 120.2 no
C25 . C23 . H231 . 119.5 no
N20 . C24 . C25 . 117.53(17) yes
N20 . C24 . C29 . 124.02(17) yes
C25 . C24 . C29 . 118.43(18) yes
C24 . C25 . C23 . 119.42(19) yes
C24 . C25 . C26 . 120.41(19) yes
C23 . C25 . C26 . 120.17(19) yes
C25 . C26 . C27 . 119.8(2) yes
C25 . C26 . H261 . 119.3 no
C27 . C26 . H261 . 120.9 no
C26 . C27 . C28 . 120.3(2) yes
C26 . C27 . H271 . 120.7 no
C28 . C27 . H271 . 119.0 no
C27 . C28 . C29 . 122.19(19) yes
C27 . C28 . H281 . 123.5 no
C29 . C28 . H281 . 114.3 no
C24 . C29 . C28 . 118.86(18) yes
C24 . C29 . O30 . 119.37(18) yes
C28 . C29 . O30 . 121.77(18) yes
C29 . O30 . H301 . 105(2) no
C52 . O51 . H511 . 115(2) no
O51 . C52 . C53 . 121.37(19) yes
O51 . C52 . C57 . 119.18(18) yes
C53 . C52 . C57 . 119.43(19) yes
C52 . C53 . C54 . 122.0(2) yes
C52 . C53 . H531 . 119.0 no
C54 . C53 . H531 . 119.0 no
C53 . C54 . C55 . 120.2(2) yes
C53 . C54 . H541 . 119.1 no
C55 . C54 . H541 . 120.7 no
C54 . C55 . C56 . 119.9(2) yes
C54 . C55 . H551 . 122.4 no
C56 . C55 . H551 . 117.7 no
C55 . C56 . C57 . 120.33(19) yes
C55 . C56 . C58 . 120.4(2) yes
C57 . C56 . C58 . 119.2(2) yes
C56 . C57 . C52 . 118.10(19) yes
C56 . C57 . N61 . 117.63(18) yes
C52 . C57 . N61 . 124.26(18) yes
C56 . C58 . C59 . 120.4(2) yes
C56 . C58 . H581 . 119.7 no
C59 . C58 . H581 . 119.9 no
C58 . C59 . C60 . 119.1(2) yes
C58 . C59 . H591 . 120.1 no
C60 . C59 . H591 . 120.8 no
C59 . C60 . N61 . 122.6(2) yes
C59 . C60 . H601 . 118.5 no
N61 . C60 . H601 . 118.8 no
C57 . N61 . C60 . 120.95(19) yes
C57 . N61 . C62 . 122.94(16) yes
C60 . N61 . C62 . 116.09(18) yes
N61 . C62 . C63 . 112.50(16) yes
N61 . C62 . H621 . 110.3 no
C63 . C62 . H621 . 105.2 no
N61 . C62 . H622 . 109.6 no
C63 . C62 . H622 . 109.3 no
H621 . C62 . H622 . 109.9 no
C62 . C63 . C64 . 120.03(19) yes
C62 . C63 . C68 . 120.73(18) yes
C64 . C63 . C68 . 119.16(19) yes
C63 . C64 . C65 . 121.1(2) yes
C63 . C64 . H641 . 116.1 no
C65 . C64 . H641 . 122.8 no
C64 . C65 . C66 . 119.9(2) yes
C64 . C65 . H651 . 119.9 no
C66 . C65 . H651 . 120.1 no
C65 . C66 . C67 . 119.9(2) yes
C65 . C66 . H661 . 121.7 no
C67 . C66 . H661 . 118.4 no
C66 . C67 . C68 . 120.7(2) yes
C66 . C67 . H671 . 120.1 no
C68 . C67 . H671 . 119.3 no
C63 . C68 . C67 . 119.4(2) yes
C63 . C68 . C69 . 120.09(19) yes
C67 . C68 . C69 . 120.5(2) yes
C68 . C69 . N70 . 114.03(18) yes
C68 . C69 . H691 . 108.0 no
N70 . C69 . H691 . 107.5 no
C68 . C69 . H692 . 109.0 no
N70 . C69 . H692 . 107.7 no
H691 . C69 . H692 . 110.6 no
C69 . N70 . C71 . 115.5(2) yes
C69 . N70 . C74 . 123.20(19) yes
C71 . N70 . C74 . 121.2(2) yes
N70 . C71 . C72 . 122.5(3) yes
N70 . C71 . H711 . 117.1 no
C72 . C71 . H711 . 120.2 no
C71 . C72 . C73 . 119.1(3) yes
C71 . C72 . H721 . 120.5 no
C73 . C72 . H721 . 120.3 no
C72 . C73 . C75 . 120.4(3) yes
C72 . C73 . H731 . 121.3 no
C75 . C73 . H731 . 118.3 no
N70 . C74 . C75 . 116.9(2) yes
N70 . C74 . C79 . 124.5(2) yes
C75 . C74 . C79 . 118.6(2) yes
C74 . C75 . C73 . 119.8(2) yes
C74 . C75 . C76 . 119.5(3) yes
C73 . C75 . C76 . 120.7(3) yes
C75 . C76 . C77 . 120.2(4) yes
C75 . C76 . H761 . 118.5 no
C77 . C76 . H761 . 121.3 no
C76 . C77 . C78 . 120.1(3) yes
C76 . C77 . H771 . 121.6 no
C78 . C77 . H771 . 118.4 no
C77 . C78 . C79 . 122.4(3) yes
C77 . C78 . H781 . 117.9 no
C79 . C78 . H781 . 119.7 no
C74 . C79 . C78 . 119.1(3) yes
C74 . C79 . O80 . 119.4(2) yes
C78 . C79 . O80 . 121.5(3) yes
C79 . O80 . H801 . 104(3) no
F102 . P101 . F103 . 88.85(12) yes
F102 . P101 . F104 . 89.10(13) yes
F103 . P101 . F104 . 89.87(11) yes
F102 . P101 . F105 . 91.77(13) yes
F103 . P101 . F105 . 178.86(12) yes
F104 . P101 . F105 . 89.18(11) yes
F102 . P101 . F106 . 92.83(17) yes
F103 . P101 . F106 . 88.73(12) yes
F104 . P101 . F106 . 177.59(15) yes
F105 . P101 . F106 . 92.19(11) yes
F102 . P101 . F107 . 176.84(15) yes
F103 . P101 . F107 . 89.64(11) yes
F104 . P101 . F107 . 88.12(13) yes
F105 . P101 . F107 . 89.69(12) yes
F106 . P101 . F107 . 89.91(18) yes
F112 . P111 . F113 . 90.39(14) yes
F112 . P111 . F114 . 90.47(15) yes
F113 . P111 . F114 . 91.52(11) yes
F112 . P111 . F115 . 89.81(15) yes
F113 . P111 . F115 . 179.77(12) yes
F114 . P111 . F115 . 88.60(11) yes
F112 . P111 . F116 . 89.64(14) yes
F113 . P111 . F116 . 89.58(11) yes
F114 . P111 . F116 . 178.89(11) yes
F115 . P111 . F116 . 90.30(11) yes
F112 . P111 . F117 . 179.00(16) yes
F113 . P111 . F117 . 89.49(14) yes
F114 . P111 . F117 . 90.52(16) yes
F115 . P111 . F117 . 90.31(15) yes
F116 . P111 . F117 . 89.37(15) yes
F122 . P121 . F123 . 88.80(13) yes
F122 . P121 . F124 . 92.31(15) yes
F123 . P121 . F124 . 88.92(15) yes
F122 . P121 . F125 . 88.84(13) yes
F123 . P121 . F125 . 177.43(14) yes
F124 . P121 . F125 . 90.16(13) yes
F122 . P121 . F126 . 89.65(14) yes
F123 . P121 . F126 . 90.89(16) yes
F124 . P121 . F126 . 178.03(15) yes
F125 . P121 . F126 . 90.12(14) yes
F122 . P121 . F127 . 179.07(14) yes
F123 . P121 . F127 . 90.88(14) yes
F124 . P121 . F127 . 88.56(14) yes
F125 . P121 . F127 . 91.49(14) yes
F126 . P121 . F127 . 89.48(13) yes
F134 . P131 . F137 . 90.9(2) yes
F134 . P131 . F133 . 89.2(3) yes
F137 . P131 . F133 . 89.0(3) yes
F134 . P131 . F132 . 88.5(2) yes
F137 . P131 . F132 . 179.39(13) yes
F133 . P131 . F132 . 91.0(3) yes
F134 . P131 . F135 . 88.8(3) yes
F137 . P131 . F135 . 88.3(3) yes
F133 . P131 . F135 . 176.7(4) yes
F132 . P131 . F135 . 91.7(3) yes
F134 . P131 . F136 . 176.5(4) yes
F137 . P131 . F136 . 85.6(3) yes
F133 . P131 . F136 . 91.0(3) yes
F132 . P131 . F136 . 95.0(3) yes
F135 . P131 . F136 . 90.8(3) yes
N201 . C202 . C203 . 179.1(5) yes
C202 . C203 . H2031 . 108.8 no
C202 . C203 . H2033 . 108.7 no
H2031 . C203 . H2033 . 112.4 no
C202 . C203 . H2032 . 107.6 no
H2031 . C203 . H2032 . 109.9 no
H2033 . C203 . H2032 . 109.3 no
N211 . C212 . C213 . 179.3(3) yes
C212 . C213 . H2133 . 108.7 no
C212 . C213 . H2132 . 110.5 no
H2133 . C213 . H2132 . 109.9 no
C212 . C213 . H2131 . 110.8 no
H2133 . C213 . H2131 . 109.4 no
H2132 . C213 . H2131 . 107.6 no
N221 . C222 . C223 . 176.4(5) yes
C222 . C223 . H2231 . 109.2 no
C222 . C223 . H2232 . 109.1 no
H2231 . C223 . H2232 . 109.5 no
C222 . C223 . H2233 . 110.1 no
H2231 . C223 . H2233 . 109.5 no
H2232 . C223 . H2233 . 109.5 no
N224 . C225 . C226 . 179.6(3) yes
C225 . C226 . H2262 . 115.1 no
C225 . C226 . H2261 . 110.8 no
H2262 . C226 . H2261 . 107.0 no
C225 . C226 . H2263 . 110.1 no
H2262 . C226 . H2263 . 108.9 no
H2261 . C226 . H2263 . 104.4 no
N241 . C242 . C243 . 177.8(5) yes
C242 . C243 . H2431 . 112.1 no
C242 . C243 . H2433 . 107.4 no
H2431 . C243 . H2433 . 108.7 no
C242 . C243 . H2432 . 107.9 no
H2431 . C243 . H2432 . 111.3 no
H2433 . C243 . H2432 . 109.4 no
N251 . C252 . C253 . 178.2(6) yes
C252 . C253 . H2531 . 110.3 no
C252 . C253 . H2533 . 111.7 no
H2531 . C253 . H2533 . 111.0 no
C252 . C253 . H2532 . 110.9 no
H2531 . C253 . H2532 . 107.3 no
H2533 . C253 . H2532 . 105.5 no

loop_
_geom_bond_atom_site_label_1
_geom_bond_site_symmetry_1
_geom_bond_atom_site_label_2
_geom_bond_site_symmetry_2
_geom_bond_distance
_geom_bond_publ_flag
O1 . C2 . 1.344(3) yes
O1 . H11 . 0.794(18) no
C2 . C3 . 1.373(3) yes
C2 . C7 . 1.429(3) yes
C3 . C4 . 1.396(4) yes
C3 . H31 . 0.915 no
C4 . C5 . 1.356(4) yes
C4 . H41 . 0.938 no
C5 . C6 . 1.409(3) yes
C5 . H51 . 0.931 no
C6 . C7 . 1.427(3) yes
C6 . C8 . 1.418(3) yes
C7 . N11 . 1.393(3) yes
C8 . C9 . 1.352(4) yes
C8 . H81 . 0.946 no
C9 . C10 . 1.388(3) yes
C9 . H91 . 0.944 no
C10 . N11 . 1.331(3) yes
C10 . H101 . 0.954 no
N11 . C12 . 1.483(3) yes
C12 . C13 . 1.512(3) yes
C12 . H122 . 0.973 no
C12 . H121 . 0.975 no
C13 . C14 . 1.390(3) yes
C13 . C18 . 1.409(3) yes
C14 . C15 . 1.389(3) yes
C14 . H141 . 0.915 no
C15 . C16 . 1.376(3) yes
C15 . H151 . 0.928 no
C16 . C17 . 1.395(3) yes
C16 . H161 . 0.930 no
C17 . C18 . 1.384(3) yes
C17 . H171 . 0.967 no
C18 . C19 . 1.515(3) yes
C19 . N20 . 1.493(2) yes
C19 . H191 . 0.987 no
C19 . H192 . 0.985 no
N20 . C21 . 1.332(3) yes
N20 . C24 . 1.393(3) yes
C21 . C22 . 1.391(3) yes
C21 . H211 . 0.957 no
C22 . C23 . 1.358(3) yes
C22 . H221 . 0.939 no
C23 . C25 . 1.415(3) yes
C23 . H231 . 0.929 no
C24 . C25 . 1.428(3) yes
C24 . C29 . 1.429(3) yes
C25 . C26 . 1.410(3) yes
C26 . C27 . 1.369(3) yes
C26 . H261 . 0.910 no
C27 . C28 . 1.398(3) yes
C27 . H271 . 0.941 no
C28 . C29 . 1.377(3) yes
C28 . H281 . 0.900 no
C29 . O30 . 1.351(2) yes
O30 . H301 . 0.831(17) no
O51 . C52 . 1.356(2) yes
O51 . H511 . 0.816(17) no
C52 . C53 . 1.376(3) yes
C52 . C57 . 1.424(3) yes
C53 . C54 . 1.397(3) yes
C53 . H531 . 0.940 no
C54 . C55 . 1.368(3) yes
C54 . H541 . 0.958 no
C55 . C56 . 1.411(3) yes
C55 . H551 . 0.963 no
C56 . C57 . 1.430(3) yes
C56 . C58 . 1.417(3) yes
C57 . N61 . 1.397(3) yes
C58 . C59 . 1.357(4) yes
C58 . H581 . 0.940 no
C59 . C60 . 1.390(3) yes
C59 . H591 . 0.923 no
C60 . N61 . 1.333(3) yes
C60 . H601 . 0.935 no
N61 . C62 . 1.498(3) yes
C62 . C63 . 1.513(3) yes
C62 . H621 . 0.958 no
C62 . H622 . 0.966 no
C63 . C64 . 1.388(3) yes
C63 . C68 . 1.402(3) yes
C64 . C65 . 1.387(3) yes
C64 . H641 . 0.927 no
C65 . C66 . 1.374(4) yes
C65 . H651 . 0.933 no
C66 . C67 . 1.393(3) yes
C66 . H661 . 0.928 no
C67 . C68 . 1.390(3) yes
C67 . H671 . 0.985 no
C68 . C69 . 1.520(3) yes
C69 . N70 . 1.483(3) yes
C69 . H691 . 0.997 no
C69 . H692 . 0.967 no
N70 . C71 . 1.338(3) yes
N70 . C74 . 1.385(3) yes
C71 . C72 . 1.380(4) yes
C71 . H711 . 0.905 no
C72 . C73 . 1.348(5) yes
C72 . H721 . 0.941 no
C73 . C75 . 1.400(5) yes
C73 . H731 . 0.942 no
C74 . C75 . 1.433(3) yes
C74 . C79 . 1.417(3) yes
C75 . C76 . 1.407(4) yes
C76 . C77 . 1.365(7) yes
C76 . H761 . 0.907 no
C77 . C78 . 1.388(6) yes
C77 . H771 . 0.925 no
C78 . C79 . 1.367(4) yes
C78 . H781 . 0.964 no
C79 . O80 . 1.358(4) yes
O80 . H801 . 0.803(18) no
P101 . F102 . 1.575(2) yes
P101 . F103 . 1.5964(17) yes
P101 . F104 . 1.5890(19) yes
P101 . F105 . 1.5953(17) yes
P101 . F106 . 1.564(2) yes
P101 . F107 . 1.601(2) yes
P111 . F112 . 1.577(2) yes
P111 . F113 . 1.5831(18) yes
P111 . F114 . 1.5897(18) yes
P111 . F115 . 1.5865(18) yes
P111 . F116 . 1.5762(18) yes
P111 . F117 . 1.571(2) yes
P121 . F122 . 1.591(2) yes
P121 . F123 . 1.594(2) yes
P121 . F124 . 1.587(2) yes
P121 . F125 . 1.582(2) yes
P121 . F126 . 1.579(2) yes
P121 . F127 . 1.582(2) yes
P131 . F134 . 1.577(4) yes
P131 . F137 . 1.5879(17) yes
P131 . F133 . 1.573(5) yes
P131 . F132 . 1.5828(19) yes
P131 . F135 . 1.568(4) yes
P131 . F136 . 1.561(4) yes
N201 . C202 . 1.129(6) yes
C202 . C203 . 1.408(6) yes
C203 . H2031 . 0.968 no
C203 . H2033 . 0.979 no
C203 . H2032 . 0.968 no
N211 . C212 . 1.131(3) yes
C212 . C213 . 1.454(3) yes
C213 . H2133 . 0.979 no
C213 . H2132 . 0.958 no
C213 . H2131 . 0.952 no
N221 . C222 . 1.143(4) yes
C222 . C223 . 1.451(4) yes
C223 . H2231 . 0.950 no
C223 . H2232 . 0.950 no
C223 . H2233 . 0.950 no
N224 . C225 . 1.131(3) yes
C225 . C226 . 1.448(3) yes
C226 . H2262 . 0.947 no
C226 . H2261 . 0.958 no
C226 . H2263 . 0.955 no
N241 . C242 . 1.137(7) yes
C242 . C243 . 1.424(8) yes
C243 . H2431 . 0.984 no
C243 . H2433 . 0.977 no
C243 . H2432 . 0.967 no
N251 . C252 . 1.116(4) yes
C252 . C253 . 1.452(5) yes
C253 . H2531 . 0.977 no
C253 . H2533 . 0.972 no
C253 . H2532 . 0.967 no

loop_
_geom_hbond_atom_site_label_D
_geom_hbond_site_symmetry_D
_geom_hbond_atom_site_label_H
_geom_hbond_site_symmetry_H
_geom_hbond_atom_site_label_A
_geom_hbond_site_symmetry_A
_geom_hbond_angle_DHA
_geom_hbond_distance_DH
_geom_hbond_distance_HA
_geom_hbond_distance_DA
_geom_hbond_publ_flag
C60 . H601 . N201 2_566 130.6(2) 0.935 2.516 3.204(4) yes
O30 . H301 . N211 . 165(3) 0.831 1.899 2.710(4) yes
O1 . H11 . N221 . 173(4) 0.794 2.026 2.816(4) yes
O51 . H511 . N224 . 177(3) 0.816 1.907 2.722(4) yes
O80 . H801 . N251 2_566 168(4) 0.803 1.998 2.787(4) yes
